data_7047709
loop_
_publ_author_name
'Lentz, Nicolas'
'Mallet-Ladeira, Sonia'
'Baceiredo, Antoine'
'Kato, Tsuyoshi'
'Madec, David'

_publ_section_title
;
 Germylene-sulfoxide as a potential hemilabile ligand: application in
 coordination chemistry.
;
_journal_issue 44
_journal_name_full 'Dalton transactions (Cambridge, England : 2003)'
_journal_page_first 15751
_journal_page_last 15756
_journal_paper_doi 10.1039/c8dt03669a
_journal_volume 47
_journal_year 2018
_chemical_compound_source 'synthesis as described'
_chemical_formula_moiety 'C54 H60 Cl2 Ge N2 O P2 Ru S'
_chemical_formula_sum 'C54 H60 Cl2 Ge N2 O P2 Ru S'
_chemical_formula_weight 1091.62
_space_group_IT_number 14
_space_group_name_Hall '-P 2ybc'
_space_group_name_H-M_alt 'P 1 21/c 1'
_symmetry_cell_setting monoclinic
_symmetry_Int_Tables_number 14
_symmetry_space_group_name_Hall '-P 2ybc'
_symmetry_space_group_name_H-M 'P 1 21/c 1'
_atom_sites_solution_hydrogens geom
_atom_sites_solution_primary direct
_atom_sites_solution_secondary difmap
_cell_angle_alpha 90
_cell_angle_beta 96.627(2)
_cell_angle_gamma 90
_cell_formula_units_Z 4
_cell_length_a 12.5612(6)
_cell_length_b 24.1634(10)
_cell_length_c 16.9752(9)
_cell_measurement_reflns_used 4885
_cell_measurement_temperature 193(2)
_cell_measurement_theta_max 24.93
_cell_measurement_theta_min 3.5
_cell_measurement_wavelength 0.71073
_cell_volume 5117.9(4)
_computing_cell_refinement 'APEX2 and SAINT'
_computing_data_collection APEX2
_computing_data_reduction SAINT
_computing_molecular_graphics 'Ortep-3 for Windows (Farrugia, 1997)'
_computing_publication_material 'WinGX publication routines (Farrugia, 1999)'
_computing_structure_refinement 'SHELXL-97 (Sheldrick, 2008)'
_computing_structure_solution 'SHELXS-97 (Sheldrick, 2008)'
_diffrn_ambient_temperature 193(2)
_diffrn_measured_fraction_theta_full 0.996
_diffrn_measured_fraction_theta_max 0.996
_diffrn_measurement_device_type 'Bruker Kappa APEX II Quazar'
_diffrn_measurement_method 'phi and omega scans'
_diffrn_radiation_monochromator 'multilayer optics'
_diffrn_radiation_probe x-ray
_diffrn_radiation_source 'microfocus sealed tube'
_diffrn_radiation_type MoK\a
_diffrn_radiation_wavelength 0.71073
_diffrn_reflns_av_R_equivalents 0.1056
_diffrn_reflns_av_unetI/netI 0.0863
_diffrn_reflns_limit_h_max 14
_diffrn_reflns_limit_h_min -15
_diffrn_reflns_limit_k_max 29
_diffrn_reflns_limit_k_min -29
_diffrn_reflns_limit_l_max 19
_diffrn_reflns_limit_l_min -20
_diffrn_reflns_number 58061
_diffrn_reflns_theta_full 25.35
_diffrn_reflns_theta_max 25.35
_diffrn_reflns_theta_min 3.45
_diffrn_standards_decay_% 0
_diffrn_standards_interval_count 0
_diffrn_standards_interval_time 0
_diffrn_standards_number 0
_exptl_absorpt_coefficient_mu 1.13
_exptl_absorpt_correction_T_max 0.7454
_exptl_absorpt_correction_T_min 0.6817
_exptl_absorpt_correction_type multi-scan
_exptl_absorpt_process_details 'SADABS (Bruker-AXS)'
_exptl_crystal_colour red
_exptl_crystal_density_diffrn 1.417
_exptl_crystal_density_method 'not measured'
_exptl_crystal_description plate
_exptl_crystal_F_000 2248
_exptl_crystal_size_max 0.04
_exptl_crystal_size_mid 0.04
_exptl_crystal_size_min 0.02
_refine_diff_density_max 0.428
_refine_diff_density_min -0.558
_refine_diff_density_rms 0.115
_refine_ls_extinction_method none
_refine_ls_goodness_of_fit_ref 1.032
_refine_ls_hydrogen_treatment constr
_refine_ls_matrix_type full
_refine_ls_number_parameters 584
_refine_ls_number_reflns 9335
_refine_ls_number_restraints 0
_refine_ls_restrained_S_all 1.032
_refine_ls_R_factor_all 0.0866
_refine_ls_R_factor_gt 0.0446
_refine_ls_shift/su_max 0.004
_refine_ls_shift/su_mean 0
_refine_ls_structure_factor_coef Fsqd
_refine_ls_weighting_details 'calc w=1/[\s^2^(Fo^2^)+(0.0549P)^2^+0.9437P] where P=(Fo^2^+2Fc^2^)/3'
_refine_ls_weighting_scheme calc
_refine_ls_wR_factor_gt 0.0996
_refine_ls_wR_factor_ref 0.1195
_reflns_number_gt 6320
_reflns_number_total 9335
_reflns_threshold_expression >2sigma(I)
_cod_data_source_file c8dt03669a2.cif
_cod_data_source_block 3a
_cod_depositor_comments 'Adding full bibliography for 7047709--7047711.cif.'
_cod_original_sg_symbol_H-M 'P 21/c'
_cod_database_code 7047709

loop_
_symmetry_equiv_pos_as_xyz
'x, y, z'
'-x, y+1/2, -z+1/2'
'-x, -y, -z'
'x, -y-1/2, z-1/2'

loop_
_atom_site_label
_atom_site_type_symbol
_atom_site_fract_x
_atom_site_fract_y
_atom_site_fract_z
_atom_site_U_iso_or_equiv
_atom_site_adp_type
_atom_site_occupancy
_atom_site_symmetry_multiplicity
_atom_site_calc_flag
_atom_site_refinement_flags
C1 C 0.3574(4) 0.58472(18) 0.7583(3) 0.0249(11) Uani 1 1 d .
H1A H 0.3381 0.6063 0.8042 0.03 Uiso 1 1 calc R
H1B H 0.291 0.5753 0.7237 0.03 Uiso 1 1 calc R
C2 C 0.3396(4) 0.46978(19) 0.7515(3) 0.0286(13) Uani 1 1 d .
C3 C 0.3677(5) 0.4351(2) 0.6938(4) 0.0394(15) Uani 1 1 d .
H3 H 0.4335 0.44 0.6721 0.047 Uiso 1 1 calc R
C4 C 0.2990(5) 0.3929(2) 0.6678(4) 0.0546(19) Uani 1 1 d .
H4 H 0.3159 0.369 0.6265 0.066 Uiso 1 1 calc R
C5 C 0.2062(6) 0.3854(3) 0.7013(5) 0.068(2) Uani 1 1 d .
H5 H 0.1608 0.3551 0.6845 0.082 Uiso 1 1 calc R
C6 C 0.1775(5) 0.4203(3) 0.7583(5) 0.070(2) Uani 1 1 d .
H6 H 0.1115 0.4156 0.7797 0.084 Uiso 1 1 calc R
C7 C 0.2463(5) 0.4625(2) 0.7841(4) 0.0536(18) Uani 1 1 d .
H7 H 0.2287 0.4867 0.8248 0.064 Uiso 1 1 calc R
C8 C 0.3291(4) 0.68913(18) 0.6225(3) 0.0230(11) Uani 1 1 d .
C9 C 0.3292(4) 0.6032(2) 0.5288(3) 0.0285(12) Uani 1 1 d .
H9 H 0.2536 0.6121 0.5073 0.034 Uiso 1 1 calc R
C10 C 0.3340(4) 0.5432(2) 0.5598(3) 0.0344(14) Uani 1 1 d .
H10A H 0.4063 0.5353 0.5855 0.052 Uiso 1 1 calc R
H10B H 0.3166 0.5176 0.5153 0.052 Uiso 1 1 calc R
H10C H 0.2821 0.5385 0.5982 0.052 Uiso 1 1 calc R
C11 C 0.4007(5) 0.6104(2) 0.4637(3) 0.0402(14) Uani 1 1 d .
H11A H 0.401 0.6494 0.4479 0.06 Uiso 1 1 calc R
H11B H 0.3735 0.5877 0.4179 0.06 Uiso 1 1 calc R
H11C H 0.4738 0.5988 0.4832 0.06 Uiso 1 1 calc R
C12 C 0.3838(4) 0.7455(2) 0.7475(3) 0.0320(13) Uani 1 1 d .
H12 H 0.3307 0.7736 0.7243 0.038 Uiso 1 1 calc R
C13 C 0.3523(6) 0.7268(2) 0.8270(4) 0.0599(19) Uani 1 1 d .
H13A H 0.281 0.7098 0.8192 0.09 Uiso 1 1 calc R
H13B H 0.3509 0.7588 0.8623 0.09 Uiso 1 1 calc R
H13C H 0.4045 0.6997 0.8507 0.09 Uiso 1 1 calc R
C14 C 0.4937(5) 0.7713(2) 0.7570(4) 0.0482(17) Uani 1 1 d .
H14A H 0.546 0.7444 0.7813 0.072 Uiso 1 1 calc R
H14B H 0.4936 0.8041 0.7909 0.072 Uiso 1 1 calc R
H14C H 0.513 0.782 0.7048 0.072 Uiso 1 1 calc R
C15 C 0.2456(4) 0.72792(19) 0.5801(3) 0.0287(12) Uani 1 1 d .
C16 C 0.1950(4) 0.7085(2) 0.5001(4) 0.0427(15) Uani 1 1 d .
H16A H 0.2512 0.6972 0.4679 0.064 Uiso 1 1 calc R
H16B H 0.153 0.7387 0.4734 0.064 Uiso 1 1 calc R
H16C H 0.1478 0.6769 0.5069 0.064 Uiso 1 1 calc R
C17 C 0.1531(4) 0.7344(2) 0.6317(4) 0.0447(16) Uani 1 1 d .
H17A H 0.1207 0.6981 0.6392 0.067 Uiso 1 1 calc R
H17B H 0.0988 0.7594 0.6053 0.067 Uiso 1 1 calc R
H17C H 0.1809 0.7498 0.6834 0.067 Uiso 1 1 calc R
C18 C 0.3003(5) 0.7837(2) 0.5667(4) 0.0519(18) Uani 1 1 d .
H18A H 0.3329 0.7984 0.6177 0.078 Uiso 1 1 calc R
H18B H 0.2469 0.81 0.5424 0.078 Uiso 1 1 calc R
H18C H 0.356 0.7782 0.5315 0.078 Uiso 1 1 calc R
C19 C 0.6971(4) 0.70884(18) 0.6405(3) 0.0221(11) Uani 1 1 d .
C20 C 0.6201(4) 0.6956(2) 0.5786(3) 0.0277(12) Uani 1 1 d .
H20 H 0.5948 0.6586 0.573 0.033 Uiso 1 1 calc R
C21 C 0.5791(4) 0.7352(2) 0.5247(3) 0.0365(14) Uani 1 1 d .
H21 H 0.5272 0.7249 0.482 0.044 Uiso 1 1 calc R
C22 C 0.6124(5) 0.7889(2) 0.5319(4) 0.0449(16) Uani 1 1 d .
H22 H 0.5832 0.816 0.495 0.054 Uiso 1 1 calc R
C23 C 0.6893(5) 0.8036(2) 0.5935(4) 0.0466(17) Uani 1 1 d .
H23 H 0.7134 0.8408 0.5991 0.056 Uiso 1 1 calc R
C24 C 0.7308(4) 0.7635(2) 0.6469(3) 0.0363(14) Uani 1 1 d .
H24 H 0.7836 0.7737 0.689 0.044 Uiso 1 1 calc R
C25 C 0.8211(4) 0.69734(17) 0.7893(3) 0.0212(11) Uani 1 1 d .
C26 C 0.7663(4) 0.71475(18) 0.8518(3) 0.0240(12) Uani 1 1 d .
H26 H 0.6939 0.7038 0.8534 0.029 Uiso 1 1 calc R
C27 C 0.8164(4) 0.74799(19) 0.9117(3) 0.0300(13) Uani 1 1 d .
H27 H 0.7779 0.7596 0.9537 0.036 Uiso 1 1 calc R
C28 C 0.9212(4) 0.7643(2) 0.9108(3) 0.0320(13) Uani 1 1 d .
H28 H 0.9557 0.7861 0.9529 0.038 Uiso 1 1 calc R
C29 C 0.9756(4) 0.74869(19) 0.8483(3) 0.0329(14) Uani 1 1 d .
H29 H 1.0477 0.7602 0.847 0.039 Uiso 1 1 calc R
C30 C 0.9258(4) 0.71635(18) 0.7876(3) 0.0279(12) Uani 1 1 d .
H30 H 0.9634 0.7069 0.744 0.033 Uiso 1 1 calc R
C31 C 0.8643(4) 0.62761(18) 0.6605(3) 0.0208(11) Uani 1 1 d .
C32 C 0.9542(4) 0.60524(19) 0.7056(3) 0.0249(12) Uani 1 1 d .
H32 H 0.9606 0.6076 0.7619 0.03 Uiso 1 1 calc R
C33 C 1.0331(4) 0.5800(2) 0.6691(4) 0.0346(14) Uani 1 1 d .
H33 H 1.0936 0.5646 0.7004 0.042 Uiso 1 1 calc R
C34 C 1.0258(4) 0.5765(2) 0.5875(4) 0.0390(15) Uani 1 1 d .
H34 H 1.0809 0.5591 0.5627 0.047 Uiso 1 1 calc R
C35 C 0.9372(4) 0.5988(2) 0.5418(3) 0.0361(14) Uani 1 1 d .
H35 H 0.931 0.5962 0.4856 0.043 Uiso 1 1 calc R
C36 C 0.8585(4) 0.62458(19) 0.5784(3) 0.0299(13) Uani 1 1 d .
H36 H 0.7991 0.6406 0.5469 0.036 Uiso 1 1 calc R
C37 C 0.8738(4) 0.54603(19) 0.8688(3) 0.0241(12) Uani 1 1 d .
C38 C 0.8630(4) 0.5922(2) 0.9161(3) 0.0310(13) Uani 1 1 d .
H38 H 0.7957 0.6104 0.9135 0.037 Uiso 1 1 calc R
C39 C 0.9478(5) 0.6118(2) 0.9663(4) 0.0457(16) Uani 1 1 d .
H39 H 0.9385 0.6433 0.9985 0.055 Uiso 1 1 calc R
C40 C 1.0464(5) 0.5864(3) 0.9706(4) 0.0485(17) Uani 1 1 d .
H40 H 1.1051 0.6004 1.0051 0.058 Uiso 1 1 calc R
C41 C 1.0591(4) 0.5411(3) 0.9252(4) 0.0444(16) Uani 1 1 d .
H41 H 1.1269 0.5233 0.9288 0.053 Uiso 1 1 calc R
C42 C 0.9745(4) 0.5206(2) 0.8738(3) 0.0337(13) Uani 1 1 d .
H42 H 0.985 0.4892 0.8419 0.04 Uiso 1 1 calc R
C43 C 0.8181(4) 0.46716(18) 0.7453(3) 0.0229(11) Uani 1 1 d .
C44 C 0.8441(4) 0.47860(19) 0.6702(3) 0.0228(11) Uani 1 1 d .
H44 H 0.8282 0.5141 0.6477 0.027 Uiso 1 1 calc R
C45 C 0.8929(4) 0.4395(2) 0.6271(3) 0.0320(13) Uani 1 1 d .
H45 H 0.9104 0.4484 0.5757 0.038 Uiso 1 1 calc R
C46 C 0.9161(4) 0.3881(2) 0.6579(3) 0.0348(14) Uani 1 1 d .
H46 H 0.9489 0.3611 0.628 0.042 Uiso 1 1 calc R
C47 C 0.8913(4) 0.3760(2) 0.7329(4) 0.0396(15) Uani 1 1 d .
H47 H 0.9068 0.3403 0.7547 0.047 Uiso 1 1 calc R
C48 C 0.8441(4) 0.41511(19) 0.7767(3) 0.0324(13) Uani 1 1 d .
H48 H 0.8292 0.4064 0.8289 0.039 Uiso 1 1 calc R
C49 C 0.6855(4) 0.47949(18) 0.8679(3) 0.0226(11) Uani 1 1 d .
C50 C 0.6846(4) 0.4937(2) 0.9473(3) 0.0287(12) Uani 1 1 d .
H50 H 0.7274 0.5235 0.9692 0.034 Uiso 1 1 calc R
C51 C 0.6216(5) 0.4643(2) 0.9945(4) 0.0425(15) Uani 1 1 d .
H51 H 0.622 0.4738 1.0488 0.051 Uiso 1 1 calc R
C52 C 0.5590(5) 0.4219(2) 0.9633(4) 0.0483(17) Uani 1 1 d .
H52 H 0.5156 0.402 0.9958 0.058 Uiso 1 1 calc R
C53 C 0.5586(4) 0.4078(2) 0.8852(4) 0.0371(15) Uani 1 1 d .
H53 H 0.5143 0.3783 0.8636 0.045 Uiso 1 1 calc R
C54 C 0.6212(4) 0.43576(19) 0.8380(3) 0.0300(13) Uani 1 1 d .
H54 H 0.6209 0.4252 0.7841 0.036 Uiso 1 1 calc R
N1 N 0.3627(3) 0.64020(15) 0.5981(2) 0.0241(10) Uani 1 1 d .
N2 N 0.3816(3) 0.69834(15) 0.6941(3) 0.0243(10) Uani 1 1 d .
O1 O 0.5198(2) 0.51868(12) 0.7381(2) 0.0234(8) Uani 1 1 d .
P1 P 0.75080(10) 0.65415(5) 0.71049(8) 0.0179(3) Uani 1 1 d .
P2 P 0.75841(10) 0.52159(5) 0.80126(8) 0.0191(3) Uani 1 1 d .
S1 S 0.42960(10) 0.52317(5) 0.79108(8) 0.0234(3) Uani 1 1 d .
Cl1 Cl 0.58512(9) 0.61515(5) 0.86439(7) 0.0232(3) Uani 1 1 d .
Cl2 Cl 0.63685(9) 0.55257(5) 0.60302(7) 0.0249(3) Uani 1 1 d .
Ge1 Ge 0.46033(4) 0.628649(19) 0.69683(3) 0.01897(14) Uani 1 1 d .
Ru1 Ru 0.63503(3) 0.586259(14) 0.73583(2) 0.01492(11) Uani 1 1 d .

loop_
_atom_site_aniso_label
_atom_site_aniso_U_11
_atom_site_aniso_U_22
_atom_site_aniso_U_33
_atom_site_aniso_U_23
_atom_site_aniso_U_13
_atom_site_aniso_U_12
C1 0.021(3) 0.026(2) 0.028(3) -0.002(2) 0.006(2) 0.003(2)
C2 0.023(3) 0.024(3) 0.038(4) 0.001(2) -0.001(3) -0.008(2)
C3 0.034(3) 0.031(3) 0.052(4) -0.009(3) 0.000(3) -0.004(3)
C4 0.044(4) 0.036(3) 0.081(6) -0.024(3) -0.005(4) -0.006(3)
C5 0.044(4) 0.041(4) 0.114(7) -0.020(4) -0.010(4) -0.017(3)
C6 0.036(4) 0.061(4) 0.115(7) -0.011(5) 0.017(4) -0.022(4)
C7 0.039(4) 0.045(3) 0.080(5) -0.015(3) 0.020(4) -0.017(3)
C8 0.019(3) 0.021(2) 0.030(3) 0.001(2) 0.004(2) 0.002(2)
C9 0.027(3) 0.035(3) 0.021(3) -0.009(2) -0.009(2) -0.001(2)
C10 0.035(3) 0.035(3) 0.032(4) -0.014(3) -0.003(3) 0.000(3)
C11 0.042(4) 0.050(3) 0.027(3) -0.010(3) 0.000(3) 0.000(3)
C12 0.028(3) 0.031(3) 0.037(4) -0.009(3) 0.001(3) 0.009(2)
C13 0.093(5) 0.045(4) 0.045(4) -0.018(3) 0.021(4) -0.005(4)
C14 0.045(4) 0.038(3) 0.059(5) -0.022(3) -0.003(3) -0.005(3)
C15 0.022(3) 0.030(3) 0.033(3) 0.002(2) -0.003(2) 0.001(2)
C16 0.034(3) 0.048(3) 0.043(4) 0.005(3) -0.008(3) 0.012(3)
C17 0.029(3) 0.049(3) 0.055(4) -0.006(3) 0.001(3) 0.011(3)
C18 0.045(4) 0.038(3) 0.070(5) 0.019(3) -0.005(3) 0.001(3)
C19 0.021(3) 0.023(2) 0.024(3) 0.004(2) 0.008(2) 0.004(2)
C20 0.019(3) 0.036(3) 0.028(3) 0.006(2) 0.003(2) 0.002(2)
C21 0.028(3) 0.050(4) 0.032(4) 0.011(3) 0.005(3) 0.014(3)
C22 0.053(4) 0.039(3) 0.045(4) 0.020(3) 0.018(3) 0.025(3)
C23 0.061(4) 0.026(3) 0.055(5) 0.016(3) 0.018(4) 0.006(3)
C24 0.042(4) 0.031(3) 0.034(4) 0.008(3) -0.005(3) 0.002(3)
C25 0.020(3) 0.019(2) 0.025(3) 0.002(2) 0.004(2) -0.003(2)
C26 0.017(3) 0.023(2) 0.031(3) -0.002(2) 0.001(2) -0.004(2)
C27 0.035(3) 0.028(3) 0.028(3) -0.007(2) 0.010(3) -0.001(2)
C28 0.032(3) 0.030(3) 0.032(4) -0.007(2) -0.003(3) -0.006(2)
C29 0.021(3) 0.030(3) 0.047(4) -0.002(3) 0.003(3) -0.009(2)
C30 0.029(3) 0.025(2) 0.031(3) 0.000(2) 0.008(3) -0.007(2)
C31 0.018(3) 0.022(2) 0.024(3) 0.005(2) 0.008(2) -0.002(2)
C32 0.018(3) 0.029(3) 0.027(3) 0.004(2) 0.000(2) -0.002(2)
C33 0.014(3) 0.040(3) 0.051(4) 0.012(3) 0.008(3) 0.007(2)
C34 0.028(3) 0.047(3) 0.046(4) 0.003(3) 0.024(3) 0.007(3)
C35 0.037(3) 0.048(3) 0.026(3) 0.006(3) 0.016(3) 0.008(3)
C36 0.026(3) 0.035(3) 0.030(3) 0.005(2) 0.005(3) 0.003(2)
C37 0.019(3) 0.029(3) 0.023(3) 0.008(2) 0.000(2) -0.002(2)
C38 0.032(3) 0.030(3) 0.028(3) 0.007(2) -0.005(3) 0.000(2)
C39 0.048(4) 0.037(3) 0.047(4) -0.003(3) -0.017(3) -0.005(3)
C40 0.032(4) 0.067(4) 0.041(4) 0.006(3) -0.019(3) -0.010(3)
C41 0.019(3) 0.069(4) 0.043(4) 0.002(3) -0.007(3) 0.005(3)
C42 0.024(3) 0.047(3) 0.030(3) 0.004(3) -0.001(3) 0.004(3)
C43 0.019(3) 0.024(2) 0.026(3) 0.001(2) 0.004(2) 0.003(2)
C44 0.019(3) 0.024(2) 0.026(3) 0.001(2) 0.003(2) 0.005(2)
C45 0.033(3) 0.040(3) 0.022(3) -0.005(2) -0.001(3) 0.008(3)
C46 0.036(3) 0.034(3) 0.036(4) -0.007(3) 0.011(3) 0.011(3)
C47 0.037(3) 0.023(3) 0.060(4) 0.004(3) 0.010(3) 0.012(2)
C48 0.031(3) 0.028(3) 0.040(4) 0.011(3) 0.011(3) 0.007(2)
C49 0.022(3) 0.021(2) 0.026(3) 0.005(2) 0.005(2) 0.003(2)
C50 0.026(3) 0.033(3) 0.027(3) 0.005(2) 0.003(2) 0.002(2)
C51 0.047(4) 0.057(4) 0.026(4) 0.013(3) 0.015(3) 0.006(3)
C52 0.042(4) 0.041(3) 0.067(5) 0.023(3) 0.030(4) -0.001(3)
C53 0.032(3) 0.022(3) 0.059(5) 0.008(3) 0.016(3) -0.004(2)
C54 0.028(3) 0.024(3) 0.038(4) 0.006(2) 0.006(3) 0.005(2)
N1 0.021(2) 0.028(2) 0.023(3) -0.0049(18) -0.0012(19) 0.0031(18)
N2 0.023(2) 0.020(2) 0.028(3) -0.0079(18) -0.002(2) 0.0060(18)
O1 0.0204(18) 0.0207(16) 0.029(2) -0.0030(15) 0.0038(16) -0.0026(14)
P1 0.0171(6) 0.0194(6) 0.0173(7) 0.0011(5) 0.0028(5) 0.0000(5)
P2 0.0179(7) 0.0207(6) 0.0188(7) 0.0009(5) 0.0027(6) 0.0018(5)
S1 0.0199(7) 0.0238(6) 0.0268(8) -0.0018(5) 0.0040(6) -0.0042(5)
Cl1 0.0231(7) 0.0286(6) 0.0186(7) -0.0059(5) 0.0055(5) -0.0039(5)
Cl2 0.0237(7) 0.0308(6) 0.0200(7) -0.0064(5) 0.0014(5) 0.0037(5)
Ge1 0.0156(3) 0.0202(3) 0.0207(3) -0.0025(2) 0.0000(2) 0.0017(2)
Ru1 0.0132(2) 0.01693(19) 0.0145(2) -0.00151(16) 0.00113(16) 0.00022(16)

loop_
_atom_type_symbol
_atom_type_description
_atom_type_scat_dispersion_real
_atom_type_scat_dispersion_imag
_atom_type_scat_source
C C 0.0033 0.0016 'International Tables Vol C Tables 4.2.6.8 and 6.1.1.4'
H H 0 0 'International Tables Vol C Tables 4.2.6.8 and 6.1.1.4'
N N 0.0061 0.0033 'International Tables Vol C Tables 4.2.6.8 and 6.1.1.4'
O O 0.0106 0.006 'International Tables Vol C Tables 4.2.6.8 and 6.1.1.4'
P P 0.1023 0.0942 'International Tables Vol C Tables 4.2.6.8 and 6.1.1.4'
S S 0.1246 0.1234 'International Tables Vol C Tables 4.2.6.8 and 6.1.1.4'
Cl Cl 0.1484 0.1585 'International Tables Vol C Tables 4.2.6.8 and 6.1.1.4'
Ge Ge 0.1547 1.8001 'International Tables Vol C Tables 4.2.6.8 and 6.1.1.4'
Ru Ru -1.2594 0.8363 'International Tables Vol C Tables 4.2.6.8 and 6.1.1.4'

loop_
_geom_angle_atom_site_label_1
_geom_angle_atom_site_label_2
_geom_angle_atom_site_label_3
_geom_angle
S1 C1 Ge1 105.1(2)
S1 C1 H1A 110.7
Ge1 C1 H1A 110.7
S1 C1 H1B 110.7
Ge1 C1 H1B 110.7
H1A C1 H1B 108.8
C7 C2 C3 121.1(5)
C7 C2 S1 118.4(4)
C3 C2 S1 120.4(4)
C2 C3 C4 118.7(6)
C2 C3 H3 120.6
C4 C3 H3 120.6
C5 C4 C3 119.9(6)
C5 C4 H4 120
C3 C4 H4 120
C6 C5 C4 121.4(6)
C6 C5 H5 119.3
C4 C5 H5 119.3
C5 C6 C7 118.5(6)
C5 C6 H6 120.8
C7 C6 H6 120.8
C2 C7 C6 120.3(6)
C2 C7 H7 119.9
C6 C7 H7 119.9
N2 C8 N1 106.8(4)
N2 C8 C15 124.7(4)
N1 C8 C15 128.4(5)
N1 C9 C11 111.6(4)
N1 C9 C10 107.3(4)
C11 C9 C10 110.8(4)
N1 C9 H9 109
C11 C9 H9 109
C10 C9 H9 109
C9 C10 H10A 109.5
C9 C10 H10B 109.5
H10A C10 H10B 109.5
C9 C10 H10C 109.5
H10A C10 H10C 109.5
H10B C10 H10C 109.5
C9 C11 H11A 109.5
C9 C11 H11B 109.5
H11A C11 H11B 109.5
C9 C11 H11C 109.5
H11A C11 H11C 109.5
H11B C11 H11C 109.5
N2 C12 C14 109.9(4)
N2 C12 C13 109.4(4)
C14 C12 C13 111.0(5)
N2 C12 H12 108.8
C14 C12 H12 108.8
C13 C12 H12 108.8
C12 C13 H13A 109.5
C12 C13 H13B 109.5
H13A C13 H13B 109.5
C12 C13 H13C 109.5
H13A C13 H13C 109.5
H13B C13 H13C 109.5
C12 C14 H14A 109.5
C12 C14 H14B 109.5
H14A C14 H14B 109.5
C12 C14 H14C 109.5
H14A C14 H14C 109.5
H14B C14 H14C 109.5
C16 C15 C8 115.5(4)
C16 C15 C17 106.1(4)
C8 C15 C17 108.5(4)
C16 C15 C18 106.8(5)
C8 C15 C18 108.2(4)
C17 C15 C18 111.9(4)
C15 C16 H16A 109.5
C15 C16 H16B 109.5
H16A C16 H16B 109.5
C15 C16 H16C 109.5
H16A C16 H16C 109.5
H16B C16 H16C 109.5
C15 C17 H17A 109.5
C15 C17 H17B 109.5
H17A C17 H17B 109.5
C15 C17 H17C 109.5
H17A C17 H17C 109.5
H17B C17 H17C 109.5
C15 C18 H18A 109.5
C15 C18 H18B 109.5
H18A C18 H18B 109.5
C15 C18 H18C 109.5
H18A C18 H18C 109.5
H18B C18 H18C 109.5
C20 C19 C24 117.5(5)
C20 C19 P1 119.6(4)
C24 C19 P1 122.9(4)
C19 C20 C21 121.2(5)
C19 C20 H20 119.4
C21 C20 H20 119.4
C22 C21 C20 120.8(6)
C22 C21 H21 119.6
C20 C21 H21 119.6
C21 C22 C23 119.5(5)
C21 C22 H22 120.3
C23 C22 H22 120.3
C22 C23 C24 119.4(5)
C22 C23 H23 120.3
C24 C23 H23 120.3
C19 C24 C23 121.7(5)
C19 C24 H24 119.1
C23 C24 H24 119.1
C26 C25 C30 117.8(4)
C26 C25 P1 119.1(3)
C30 C25 P1 123.0(4)
C27 C26 C25 120.6(4)
C27 C26 H26 119.7
C25 C26 H26 119.7
C28 C27 C26 120.8(5)
C28 C27 H27 119.6
C26 C27 H27 119.6
C27 C28 C29 119.3(5)
C27 C28 H28 120.3
C29 C28 H28 120.3
C28 C29 C30 120.3(5)
C28 C29 H29 119.8
C30 C29 H29 119.8
C29 C30 C25 121.0(5)
C29 C30 H30 119.5
C25 C30 H30 119.5
C36 C31 C32 118.3(4)
C36 C31 P1 121.6(4)
C32 C31 P1 119.8(4)
C33 C32 C31 120.3(5)
C33 C32 H32 119.8
C31 C32 H32 119.8
C32 C33 C34 120.8(5)
C32 C33 H33 119.6
C34 C33 H33 119.6
C33 C34 C35 119.6(5)
C33 C34 H34 120.2
C35 C34 H34 120.2
C36 C35 C34 119.6(5)
C36 C35 H35 120.2
C34 C35 H35 120.2
C35 C36 C31 121.4(5)
C35 C36 H36 119.3
C31 C36 H36 119.3
C38 C37 C42 117.7(5)
C38 C37 P2 119.7(4)
C42 C37 P2 122.6(4)
C39 C38 C37 121.2(5)
C39 C38 H38 119.4
C37 C38 H38 119.4
C38 C39 C40 120.5(6)
C38 C39 H39 119.8
C40 C39 H39 119.8
C41 C40 C39 119.6(5)
C41 C40 H40 120.2
C39 C40 H40 120.2
C40 C41 C42 120.9(5)
C40 C41 H41 119.5
C42 C41 H41 119.5
C41 C42 C37 120.1(5)
C41 C42 H42 119.9
C37 C42 H42 119.9
C44 C43 C48 117.7(4)
C44 C43 P2 119.3(3)
C48 C43 P2 122.8(4)
C45 C44 C43 121.3(5)
C45 C44 H44 119.4
C43 C44 H44 119.4
C46 C45 C44 120.5(5)
C46 C45 H45 119.7
C44 C45 H45 119.7
C45 C46 C47 119.1(5)
C45 C46 H46 120.5
C47 C46 H46 120.5
C46 C47 C48 120.7(5)
C46 C47 H47 119.7
C48 C47 H47 119.7
C47 C48 C43 120.7(5)
C47 C48 H48 119.7
C43 C48 H48 119.7
C54 C49 C50 118.1(5)
C54 C49 P2 120.4(4)
C50 C49 P2 121.2(4)
C51 C50 C49 120.2(5)
C51 C50 H50 119.9
C49 C50 H50 119.9
C52 C51 C50 120.2(6)
C52 C51 H51 119.9
C50 C51 H51 119.9
C51 C52 C53 120.1(5)
C51 C52 H52 119.9
C53 C52 H52 119.9
C54 C53 C52 120.4(5)
C54 C53 H53 119.8
C52 C53 H53 119.8
C53 C54 C49 120.9(6)
C53 C54 H54 119.5
C49 C54 H54 119.5
C8 N1 C9 134.5(4)
C8 N1 Ge1 92.8(3)
C9 N1 Ge1 132.1(3)
C8 N2 C12 132.1(4)
C8 N2 Ge1 94.2(3)
C12 N2 Ge1 133.5(3)
S1 O1 Ru1 119.64(17)
C25 P1 C19 99.8(2)
C25 P1 C31 101.5(2)
C19 P1 C31 101.3(2)
C25 P1 Ru1 122.47(16)
C19 P1 Ru1 116.37(16)
C31 P1 Ru1 112.36(14)
C43 P2 C37 102.3(2)
C43 P2 C49 100.6(2)
C37 P2 C49 101.9(2)
C43 P2 Ru1 120.78(17)
C37 P2 Ru1 120.23(15)
C49 P2 Ru1 107.80(15)
O1 S1 C2 101.9(2)
O1 S1 C1 105.0(2)
C2 S1 C1 101.9(2)
N2 Ge1 N1 66.13(16)
N2 Ge1 C1 96.38(17)
N1 Ge1 C1 97.96(19)
N2 Ge1 Ru1 143.65(12)
N1 Ge1 Ru1 137.58(11)
C1 Ge1 Ru1 104.16(13)
O1 Ru1 P1 170.10(9)
O1 Ru1 P2 84.15(9)
P1 Ru1 P2 99.56(4)
O1 Ru1 Cl2 80.86(9)
P1 Ru1 Cl2 89.50(4)
P2 Ru1 Cl2 98.00(4)
O1 Ru1 Cl1 87.65(9)
P1 Ru1 Cl1 101.50(4)
P2 Ru1 Cl1 89.49(4)
Cl2 Ru1 Cl1 165.53(4)
O1 Ru1 Ge1 75.06(8)
P1 Ru1 Ge1 102.77(3)
P2 Ru1 Ge1 156.45(4)
Cl2 Ru1 Ge1 89.61(3)
Cl1 Ru1 Ge1 78.87(3)

loop_
_geom_bond_atom_site_label_1
_geom_bond_atom_site_label_2
_geom_bond_distance
C1 S1 1.797(5)
C1 Ge1 2.050(5)
C1 H1A 0.99
C1 H1B 0.99
C2 C7 1.364(7)
C2 C3 1.366(7)
C2 S1 1.794(5)
C3 C4 1.375(7)
C3 H3 0.95
C4 C5 1.366(9)
C4 H4 0.95
C5 C6 1.364(10)
C5 H5 0.95
C6 C7 1.375(8)
C6 H6 0.95
C7 H7 0.95
C8 N2 1.333(6)
C8 N1 1.338(6)
C8 C15 1.524(7)
C9 N1 1.499(6)
C9 C11 1.513(7)
C9 C10 1.540(7)
C9 H9 1
C10 H10A 0.98
C10 H10B 0.98
C10 H10C 0.98
C11 H11A 0.98
C11 H11B 0.98
C11 H11C 0.98
C12 N2 1.454(6)
C12 C14 1.506(7)
C12 C13 1.518(8)
C12 H12 1
C13 H13A 0.98
C13 H13B 0.98
C13 H13C 0.98
C14 H14A 0.98
C14 H14B 0.98
C14 H14C 0.98
C15 C16 1.507(7)
C15 C17 1.542(7)
C15 C18 1.542(7)
C16 H16A 0.98
C16 H16B 0.98
C16 H16C 0.98
C17 H17A 0.98
C17 H17B 0.98
C17 H17C 0.98
C18 H18A 0.98
C18 H18B 0.98
C18 H18C 0.98
C19 C20 1.380(7)
C19 C24 1.388(6)
C19 P1 1.852(5)
C20 C21 1.383(7)
C20 H20 0.95
C21 C22 1.364(8)
C21 H21 0.95
C22 C23 1.385(8)
C22 H22 0.95
C23 C24 1.387(7)
C23 H23 0.95
C24 H24 0.95
C25 C26 1.394(7)
C25 C30 1.397(7)
C25 P1 1.840(5)
C26 C27 1.389(7)
C26 H26 0.95
C27 C28 1.375(7)
C27 H27 0.95
C28 C29 1.379(7)
C28 H28 0.95
C29 C30 1.385(7)
C29 H29 0.95
C30 H30 0.95
C31 C36 1.389(7)
C31 C32 1.398(7)
C31 P1 1.855(5)
C32 C33 1.372(7)
C32 H32 0.95
C33 C34 1.381(8)
C33 H33 0.95
C34 C35 1.389(8)
C34 H34 0.95
C35 C36 1.376(7)
C35 H35 0.95
C36 H36 0.95
C37 C38 1.389(7)
C37 C42 1.401(7)
C37 P2 1.839(5)
C38 C39 1.370(7)
C38 H38 0.95
C39 C40 1.377(8)
C39 H39 0.95
C40 C41 1.357(8)
C40 H40 0.95
C41 C42 1.387(7)
C41 H41 0.95
C42 H42 0.95
C43 C44 1.380(7)
C43 C48 1.390(6)
C43 P2 1.833(5)
C44 C45 1.380(7)
C44 H44 0.95
C45 C46 1.366(7)
C45 H45 0.95
C46 C47 1.377(8)
C46 H46 0.95
C47 C48 1.378(7)
C47 H47 0.95
C48 H48 0.95
C49 C54 1.389(7)
C49 C50 1.392(7)
C49 P2 1.841(5)
C50 C51 1.386(7)
C50 H50 0.95
C51 C52 1.361(8)
C51 H51 0.95
C52 C53 1.369(8)
C52 H52 0.95
C53 C54 1.365(7)
C53 H53 0.95
C54 H54 0.95
N1 Ge1 1.979(4)
N2 Ge1 1.951(4)
O1 S1 1.530(3)
O1 Ru1 2.185(3)
P1 Ru1 2.2661(12)
P2 Ru1 2.3832(12)
Cl1 Ru1 2.4410(12)
Cl2 Ru1 2.3995(12)
Ge1 Ru1 2.4429(6)
